data_7706221
loop_
_publ_author_name
'Zhan, Shun-Ze'
'Chen, Wei'
'Zheng, Ji'
'Ng, Seik Weng'
'Li, Dan'

_publ_section_title
;
 Luminescent polymorphic aggregates of trinuclear Cu(I)-pyrazolate tuned
 by intertrimeric CuN<sub>Py</sub> weak coordination bonds.
;
_journal_issue 5
_journal_name_full 'Dalton transactions (Cambridge, England : 2003)'
_journal_page_first 1733
_journal_page_last 1739
_journal_paper_doi 10.1039/d0dt03661g
_journal_volume 50
_journal_year 2021
_chemical_formula_moiety 'Cu3 (C10 H10 N3 S)3, (C2 H6 O)'
_chemical_formula_sum 'C32 H36 Cu3 N9 O S3'
_chemical_formula_weight 849.50
_space_group_crystal_system triclinic
_space_group_IT_number 2
_space_group_name_Hall '-P 1'
_space_group_name_H-M_alt 'P -1'
_atom_sites_solution_hydrogens geom
_audit_creation_method SHELXL-2018/3
_audit_update_record
;
2020-12-21 deposited with the CCDC.	2020-12-24 downloaded from the CCDC.
;
_cell_angle_alpha 102.747(2)
_cell_angle_beta 97.489(2)
_cell_angle_gamma 93.497(2)
_cell_formula_units_Z 2
_cell_length_a 10.0630(3)
_cell_length_b 12.0715(3)
_cell_length_c 14.8898(4)
_cell_measurement_reflns_used 8131
_cell_measurement_temperature 100(2)
_cell_measurement_theta_max 27.4760
_cell_measurement_theta_min 3.7470
_cell_volume 1741.57(8)
_computing_cell_refinement 'CrysAlisPro 1.171.41.67a (Rigaku OD, 2020)'
_computing_data_collection
;
CrysAlisPro, Agilent Technologies,
Version 1.171.36.32 (release 02-08-2013 CrysAlis171 .NET)
(compiled Aug  2 2013,16:46:58)
;
_computing_data_reduction 'CrysAlisPro 1.171.41.67a (Rigaku OD, 2020)'
_computing_molecular_graphics OLEX
_computing_publication_material OLEX
_computing_structure_refinement 'SHELXL-2018/3 (Sheldrick, 2018)'
_computing_structure_solution 'SHELXL-2018/3 (Sheldrick, 2018)'
_diffrn_ambient_temperature 100(2)
_diffrn_detector_area_resol_mean 10.4098
_diffrn_measured_fraction_theta_full 0.997
_diffrn_measured_fraction_theta_max 0.960
_diffrn_measurement_device_type 'Xcalibur, Atlas, Gemini'
_diffrn_measurement_method '\w scans'
_diffrn_radiation_type MoK\a
_diffrn_radiation_wavelength 0.71073
_diffrn_reflns_av_R_equivalents 0.0238
_diffrn_reflns_av_unetI/netI 0.0391
_diffrn_reflns_Laue_measured_fraction_full 0.997
_diffrn_reflns_Laue_measured_fraction_max 0.960
_diffrn_reflns_limit_h_max 13
_diffrn_reflns_limit_h_min -10
_diffrn_reflns_limit_k_max 14
_diffrn_reflns_limit_k_min -15
_diffrn_reflns_limit_l_max 19
_diffrn_reflns_limit_l_min -18
_diffrn_reflns_number 14430
_diffrn_reflns_point_group_measured_fraction_full 0.997
_diffrn_reflns_point_group_measured_fraction_max 0.960
_diffrn_reflns_theta_full 25.242
_diffrn_reflns_theta_max 27.576
_diffrn_reflns_theta_min 3.449
_diffrn_source 'fine-focus sealed X-ray tube'
_exptl_absorpt_coefficient_mu 2.037
_exptl_absorpt_correction_T_max 0.631
_exptl_absorpt_correction_T_min 0.498
_exptl_absorpt_correction_type gaussian
_exptl_absorpt_process_details
;
CrysAlisPro 1.171.41.67a (Rigaku Oxford Diffraction, 2020)
Analytical numeric absorption correction using a multifaceted crystal
			model based on expressions derived by R.C. Clark & J.S. Reid.
(Clark, R. C. & Reid, J. S. (1995). Acta Cryst. A51, 887-897)
Empirical absorption correction using spherical harmonics,
 implemented in SCALE3 ABSPACK scaling algorithm.
;
_exptl_crystal_colour 'light yellow'
_exptl_crystal_density_diffrn 1.620
_exptl_crystal_description irregular
_exptl_crystal_F_000 868
_exptl_crystal_size_max 0.500
_exptl_crystal_size_mid 0.350
_exptl_crystal_size_min 0.300
_refine_diff_density_max 0.418
_refine_diff_density_min -0.366
_refine_diff_density_rms 0.071
_refine_ls_extinction_method none
_refine_ls_goodness_of_fit_ref 1.030
_refine_ls_hydrogen_treatment constr
_refine_ls_matrix_type full
_refine_ls_number_parameters 412
_refine_ls_number_reflns 7725
_refine_ls_number_restraints 0
_refine_ls_restrained_S_all 1.030
_refine_ls_R_factor_all 0.0369
_refine_ls_R_factor_gt 0.0287
_refine_ls_shift/su_max 0.001
_refine_ls_shift/su_mean 0.001
_refine_ls_structure_factor_coef Fsqd
_refine_ls_weighting_details 'w=1/[\s^2^(Fo^2^)+(0.0296P)^2^+0.5649P] where P=(Fo^2^+2Fc^2^)/3'
_refine_ls_weighting_scheme calc
_refine_ls_wR_factor_gt 0.0660
_refine_ls_wR_factor_ref 0.0697
_reflns_number_gt 6619
_reflns_number_total 7725
_reflns_threshold_expression 'I > 2\s(I)'
_cod_data_source_file d0dt03661g2.cif
_cod_data_source_block 3
_cod_depositor_comments 'Adding full bibliography for 7706219--7706223.cif.'
_cod_database_code 7706221
_shelx_shelxl_version_number 2018/3
_shelx_estimated_absorpt_t_min 0.429
_shelx_estimated_absorpt_t_max 0.580

loop_
_space_group_symop_operation_xyz
'x, y, z'
'-x, -y, -z'

loop_
_atom_site_label
_atom_site_type_symbol
_atom_site_fract_x
_atom_site_fract_y
_atom_site_fract_z
_atom_site_U_iso_or_equiv
_atom_site_adp_type
_atom_site_occupancy
_atom_site_site_symmetry_order
_atom_site_calc_flag
_atom_site_refinement_flags_posn
_atom_site_refinement_flags_adp
_atom_site_refinement_flags_occupancy
_atom_site_disorder_assembly
_atom_site_disorder_group
Cu1 Cu 0.66547(2) 0.10392(2) 0.60509(2) 0.01564(7) Uani 1 1 d . . . . .
Cu2 Cu 0.39363(3) 0.22140(2) 0.65515(2) 0.01797(7) Uani 1 1 d . . . . .
Cu3 Cu 0.59399(2) 0.13583(2) 0.81582(2) 0.01615(7) Uani 1 1 d . . . . .
S1 S 0.41046(5) 0.20067(4) 0.26995(4) 0.01607(11) Uani 1 1 d . . . . .
S2 S 0.15071(5) 0.30297(4) 0.98686(4) 0.01585(11) Uani 1 1 d . . . . .
S3 S 1.12434(5) -0.01061(4) 0.82244(4) 0.01602(11) Uani 1 1 d . . . . .
N1 N 0.54604(17) 0.13801(14) 0.51102(12) 0.0149(4) Uani 1 1 d . . . . .
N2 N 0.42403(17) 0.17854(14) 0.52963(12) 0.0154(4) Uani 1 1 d . . . . .
N3 N 0.5495(2) 0.58038(16) 0.31671(13) 0.0302(5) Uani 1 1 d . . . . .
N4 N 0.34310(17) 0.21835(14) 0.77259(12) 0.0144(3) Uani 1 1 d . . . . .
N5 N 0.42054(16) 0.17262(13) 0.83636(12) 0.0137(3) Uani 1 1 d . . . . .
N6 N 0.29132(18) 0.68428(15) 1.07909(13) 0.0218(4) Uani 1 1 d . . . . .
N7 N 0.75740(16) 0.08211(13) 0.78559(11) 0.0138(3) Uani 1 1 d . . . . .
N8 N 0.79211(17) 0.07587(14) 0.69795(11) 0.0143(3) Uani 1 1 d . . . . .
N9 N 1.0588(2) -0.39810(17) 0.77412(19) 0.0435(6) Uani 1 1 d . . . . .
C1 C 0.6779(2) 0.09712(19) 0.38068(15) 0.0224(5) Uani 1 1 d . . . . .
H1A H 0.727714 0.053577 0.419942 0.034 Uiso 1 1 calc R U . . .
H1B H 0.735986 0.163537 0.376702 0.034 Uiso 1 1 calc R U . . .
H1C H 0.649666 0.048608 0.318161 0.034 Uiso 1 1 calc R U . . .
C2 C 0.5571(2) 0.13606(16) 0.42204(14) 0.0145(4) Uani 1 1 d . . . . .
C3 C 0.4418(2) 0.17524(16) 0.38175(14) 0.0145(4) Uani 1 1 d . . . . .
C4 C 0.3610(2) 0.20040(16) 0.45203(14) 0.0148(4) Uani 1 1 d . . . . .
C5 C 0.2252(2) 0.24410(19) 0.44736(15) 0.0206(5) Uani 1 1 d . . . . .
H5A H 0.195633 0.254806 0.508595 0.031 Uiso 1 1 calc R U . . .
H5B H 0.160945 0.188978 0.401425 0.031 Uiso 1 1 calc R U . . .
H5C H 0.230022 0.317189 0.428984 0.031 Uiso 1 1 calc R U . . .
C6 C 0.4658(2) 0.34771(17) 0.29070(14) 0.0170(4) Uani 1 1 d . . . . .
C7 C 0.5387(3) 0.4087(2) 0.37383(18) 0.0384(7) Uani 1 1 d . . . . .
H7 H 0.562225 0.372783 0.423625 0.046 Uiso 1 1 calc R U . . .
C8 C 0.5767(3) 0.5231(2) 0.38309(19) 0.0481(8) Uani 1 1 d . . . . .
H8 H 0.625890 0.564035 0.440957 0.058 Uiso 1 1 calc R U . . .
C9 C 0.4803(2) 0.52021(18) 0.23695(15) 0.0222(5) Uani 1 1 d . . . . .
H9 H 0.459525 0.558211 0.188102 0.027 Uiso 1 1 calc R U . . .
C10 C 0.4363(2) 0.40537(18) 0.22054(15) 0.0196(4) Uani 1 1 d . . . . .
H10 H 0.386752 0.366711 0.162121 0.023 Uiso 1 1 calc R U . . .
C11 C 0.1386(2) 0.32147(18) 0.76195(15) 0.0203(5) Uani 1 1 d . . . . .
H11A H 0.164057 0.325243 0.701306 0.030 Uiso 1 1 calc R U . . .
H11B H 0.133031 0.398840 0.798387 0.030 Uiso 1 1 calc R U . . .
H11C H 0.050822 0.277402 0.752747 0.030 Uiso 1 1 calc R U . . .
C12 C 0.24171(19) 0.26505(16) 0.81279(14) 0.0135(4) Uani 1 1 d . . . . .
C13 C 0.25407(19) 0.25153(16) 0.90436(14) 0.0134(4) Uani 1 1 d . . . . .
C14 C 0.36818(19) 0.19207(16) 0.91600(14) 0.0131(4) Uani 1 1 d . . . . .
C15 C 0.4250(2) 0.14701(17) 0.99659(15) 0.0184(4) Uani 1 1 d . . . . .
H15A H 0.523494 0.156142 1.003828 0.028 Uiso 1 1 calc R U . . .
H15B H 0.394041 0.065957 0.985789 0.028 Uiso 1 1 calc R U . . .
H15C H 0.394797 0.189223 1.053291 0.028 Uiso 1 1 calc R U . . .
C16 C 0.2070(2) 0.45008(16) 1.02006(14) 0.0144(4) Uani 1 1 d . . . . .
C17 C 0.1419(2) 0.52270(17) 1.08342(15) 0.0173(4) Uani 1 1 d . . . . .
H17 H 0.067586 0.493980 1.107619 0.021 Uiso 1 1 calc R U . . .
C18 C 0.1877(2) 0.63727(17) 1.11016(15) 0.0201(5) Uani 1 1 d . . . . .
H18 H 0.142806 0.685703 1.153384 0.024 Uiso 1 1 calc R U . . .
C19 C 0.3507(2) 0.61346(17) 1.01756(16) 0.0215(5) Uani 1 1 d . . . . .
H19 H 0.423733 0.644764 0.993712 0.026 Uiso 1 1 calc R U . . .
C20 C 0.3133(2) 0.49812(17) 0.98631(15) 0.0188(4) Uani 1 1 d . . . . .
H20 H 0.359532 0.452256 0.942345 0.023 Uiso 1 1 calc R U . . .
C21 C 0.8550(2) 0.05501(19) 0.93894(15) 0.0206(5) Uani 1 1 d . . . . .
H21A H 0.772868 0.087323 0.957151 0.031 Uiso 1 1 calc R U . . .
H21B H 0.933807 0.100707 0.978410 0.031 Uiso 1 1 calc R U . . .
H21C H 0.854103 -0.023634 0.946508 0.031 Uiso 1 1 calc R U . . .
C22 C 0.8616(2) 0.05595(16) 0.83987(14) 0.0142(4) Uani 1 1 d . . . . .
C23 C 0.96559(19) 0.03089(16) 0.78729(14) 0.0135(4) Uani 1 1 d . . . . .
C24 C 0.9182(2) 0.04512(16) 0.69914(14) 0.0146(4) Uani 1 1 d . . . . .
C25 C 0.9875(2) 0.0325(2) 0.61510(15) 0.0240(5) Uani 1 1 d . . . . .
H25A H 0.924048 0.041806 0.562043 0.036 Uiso 1 1 calc R U . . .
H25B H 1.020014 -0.043365 0.600834 0.036 Uiso 1 1 calc R U . . .
H25C H 1.063818 0.090867 0.627287 0.036 Uiso 1 1 calc R U . . .
C26 C 1.0940(2) -0.15985(16) 0.80373(14) 0.0142(4) Uani 1 1 d . . . . .
C27 C 0.9664(2) -0.21772(18) 0.78607(15) 0.0195(4) Uani 1 1 d . . . . .
H27 H 0.888339 -0.177398 0.783723 0.023 Uiso 1 1 calc R U . . .
C28 C 0.9553(2) -0.3347(2) 0.77203(19) 0.0323(6) Uani 1 1 d . . . . .
H28 H 0.867295 -0.373017 0.759949 0.039 Uiso 1 1 calc R U . . .
C29 C 1.1812(3) -0.3409(2) 0.7928(2) 0.0360(6) Uani 1 1 d . . . . .
H29 H 1.257103 -0.383710 0.795769 0.043 Uiso 1 1 calc R U . . .
C30 C 1.2044(2) -0.22418(19) 0.80810(16) 0.0215(5) Uani 1 1 d . . . . .
H30 H 1.293628 -0.188176 0.821320 0.026 Uiso 1 1 calc R U . . .

loop_
_atom_site_aniso_label
_atom_site_aniso_U_11
_atom_site_aniso_U_22
_atom_site_aniso_U_33
_atom_site_aniso_U_23
_atom_site_aniso_U_13
_atom_site_aniso_U_12
Cu1 0.01750(14) 0.01653(13) 0.01348(13) 0.00421(10) 0.00184(10) 0.00440(10)
Cu2 0.01943(14) 0.02296(14) 0.01311(13) 0.00450(10) 0.00602(10) 0.00554(10)
Cu3 0.01322(13) 0.01948(14) 0.01889(14) 0.00691(10) 0.00689(10) 0.00726(10)
S1 0.0187(3) 0.0162(3) 0.0124(2) 0.00290(19) 0.0003(2) 0.00002(19)
S2 0.0160(3) 0.0131(2) 0.0190(3) 0.0014(2) 0.0085(2) 0.00113(19)
S3 0.0114(2) 0.0142(2) 0.0216(3) 0.0021(2) 0.0024(2) 0.00192(19)
N1 0.0155(9) 0.0146(8) 0.0146(9) 0.0023(7) 0.0036(7) 0.0024(7)
N2 0.0158(9) 0.0154(9) 0.0153(9) 0.0026(7) 0.0044(7) 0.0026(7)
N3 0.0493(13) 0.0212(10) 0.0187(10) 0.0054(8) 0.0031(9) -0.0068(9)
N4 0.0148(9) 0.0125(8) 0.0164(9) 0.0033(7) 0.0036(7) 0.0025(6)
N5 0.0126(8) 0.0132(8) 0.0159(9) 0.0035(7) 0.0036(7) 0.0024(6)
N6 0.0182(10) 0.0160(9) 0.0287(11) -0.0014(8) 0.0051(8) 0.0033(7)
N7 0.0152(9) 0.0139(8) 0.0128(9) 0.0020(7) 0.0040(7) 0.0038(6)
N8 0.0168(9) 0.0143(8) 0.0129(9) 0.0030(7) 0.0052(7) 0.0041(7)
N9 0.0299(12) 0.0199(11) 0.086(2) 0.0175(11) 0.0182(12) 0.0076(9)
C1 0.0216(12) 0.0290(12) 0.0189(11) 0.0060(9) 0.0070(9) 0.0099(9)
C2 0.0184(11) 0.0125(10) 0.0124(10) 0.0030(8) 0.0017(8) 0.0004(8)
C3 0.0176(10) 0.0115(10) 0.0132(10) 0.0021(8) 0.0006(8) -0.0005(8)
C4 0.0159(10) 0.0124(10) 0.0152(10) 0.0021(8) 0.0020(8) -0.0012(8)
C5 0.0172(11) 0.0256(12) 0.0182(11) 0.0030(9) 0.0017(9) 0.0052(9)
C6 0.0151(10) 0.0193(11) 0.0166(11) 0.0034(8) 0.0037(8) 0.0019(8)
C7 0.0620(19) 0.0279(14) 0.0210(13) 0.0108(11) -0.0098(12) -0.0152(12)
C8 0.084(2) 0.0300(15) 0.0216(14) 0.0093(11) -0.0146(14) -0.0274(15)
C9 0.0285(12) 0.0215(11) 0.0189(12) 0.0080(9) 0.0054(9) 0.0054(9)
C10 0.0201(11) 0.0212(11) 0.0166(11) 0.0030(9) 0.0011(9) 0.0040(8)
C11 0.0180(11) 0.0205(11) 0.0236(12) 0.0047(9) 0.0056(9) 0.0070(8)
C12 0.0118(10) 0.0095(9) 0.0187(11) 0.0010(8) 0.0043(8) 0.0007(7)
C13 0.0124(10) 0.0108(9) 0.0166(10) 0.0006(8) 0.0049(8) 0.0012(7)
C14 0.0141(10) 0.0102(9) 0.0149(10) 0.0024(8) 0.0030(8) -0.0012(7)
C15 0.0195(11) 0.0179(11) 0.0201(11) 0.0066(9) 0.0053(9) 0.0050(8)
C16 0.0133(10) 0.0138(10) 0.0153(10) 0.0029(8) -0.0006(8) 0.0027(7)
C17 0.0130(10) 0.0178(10) 0.0211(11) 0.0019(8) 0.0059(8) 0.0034(8)
C18 0.0163(11) 0.0186(11) 0.0230(12) -0.0021(9) 0.0049(9) 0.0055(8)
C19 0.0195(11) 0.0161(11) 0.0291(13) 0.0032(9) 0.0078(9) 0.0006(8)
C20 0.0168(11) 0.0177(10) 0.0211(11) 0.0002(9) 0.0067(9) 0.0029(8)
C21 0.0193(11) 0.0288(12) 0.0169(11) 0.0085(9) 0.0063(9) 0.0086(9)
C22 0.0137(10) 0.0116(10) 0.0179(11) 0.0041(8) 0.0027(8) 0.0030(7)
C23 0.0124(10) 0.0114(9) 0.0167(10) 0.0024(8) 0.0033(8) 0.0023(7)
C24 0.0154(10) 0.0117(10) 0.0168(11) 0.0023(8) 0.0038(8) 0.0024(8)
C25 0.0241(12) 0.0323(13) 0.0188(12) 0.0071(10) 0.0093(9) 0.0086(10)
C26 0.0180(10) 0.0146(10) 0.0115(10) 0.0048(8) 0.0039(8) 0.0034(8)
C27 0.0145(10) 0.0197(11) 0.0252(12) 0.0065(9) 0.0026(9) 0.0043(8)
C28 0.0212(12) 0.0221(12) 0.0551(17) 0.0110(12) 0.0079(12) 0.0005(9)
C29 0.0268(14) 0.0262(13) 0.0650(19) 0.0230(13) 0.0155(13) 0.0154(10)
C30 0.0151(11) 0.0248(12) 0.0283(13) 0.0114(10) 0.0054(9) 0.0058(9)

loop_
_atom_type_symbol
_atom_type_description
_atom_type_scat_dispersion_real
_atom_type_scat_dispersion_imag
_atom_type_scat_source
C C 0.0033 0.0016 'International Tables Vol C Tables 4.2.6.8 and 6.1.1.4'
H H 0.0000 0.0000 'International Tables Vol C Tables 4.2.6.8 and 6.1.1.4'
N N 0.0061 0.0033 'International Tables Vol C Tables 4.2.6.8 and 6.1.1.4'
O O 0.0106 0.0060 'International Tables Vol C Tables 4.2.6.8 and 6.1.1.4'
S S 0.1246 0.1234 'International Tables Vol C Tables 4.2.6.8 and 6.1.1.4'
Cu Cu 0.3201 1.2651 'International Tables Vol C Tables 4.2.6.8 and 6.1.1.4'

loop_
_geom_angle_atom_site_label_1
_geom_angle_atom_site_label_2
_geom_angle_atom_site_label_3
_geom_angle
_geom_angle_site_symmetry_1
_geom_angle_site_symmetry_3
_geom_angle_publ_flag
N1 Cu1 N8 176.74(7) . . ?
N4 Cu2 N2 163.01(7) . . ?
N4 Cu2 N3 97.65(7) . 2_666 ?
N2 Cu2 N3 99.21(7) . 2_666 ?
N5 Cu3 N7 172.93(7) . . ?
C3 S1 C6 101.96(9) . . ?
C13 S2 C16 101.92(9) . . ?
C23 S3 C26 102.92(9) . . ?
C2 N1 N2 108.56(16) . . ?
C2 N1 Cu1 131.06(14) . . ?
N2 N1 Cu1 120.30(13) . . ?
C4 N2 N1 108.06(16) . . ?
C4 N2 Cu2 131.52(14) . . ?
N1 N2 Cu2 118.89(13) . . ?
C9 N3 C8 115.7(2) . . ?
C9 N3 Cu2 122.58(16) . 2_666 ?
C8 N3 Cu2 121.52(16) . 2_666 ?
C12 N4 N5 108.23(16) . . ?
C12 N4 Cu2 129.71(15) . . ?
N5 N4 Cu2 121.80(12) . . ?
C14 N5 N4 108.84(15) . . ?
C14 N5 Cu3 129.15(14) . . ?
N4 N5 Cu3 119.30(12) . . ?
C19 N6 C18 115.96(18) . . ?
C22 N7 N8 108.62(16) . . ?
C22 N7 Cu3 129.98(14) . . ?
N8 N7 Cu3 121.06(13) . . ?
C24 N8 N7 107.89(16) . . ?
C24 N8 Cu1 133.14(14) . . ?
N7 N8 Cu1 118.92(12) . . ?
C28 N9 C29 115.8(2) . . ?
N1 C2 C3 108.57(18) . . ?
N1 C2 C1 121.61(19) . . ?
C3 C2 C1 129.82(19) . . ?
C2 C3 C4 105.75(18) . . ?
C2 C3 S1 127.32(16) . . ?
C4 C3 S1 126.69(16) . . ?
N2 C4 C3 109.06(18) . . ?
N2 C4 C5 122.08(18) . . ?
C3 C4 C5 128.85(19) . . ?
C7 C6 C10 117.6(2) . . ?
C7 C6 S1 123.12(18) . . ?
C10 C6 S1 119.29(16) . . ?
C8 C7 C6 118.6(2) . . ?
N3 C8 C7 124.9(2) . . ?
N3 C9 C10 124.1(2) . . ?
C9 C10 C6 119.1(2) . . ?
N4 C12 C13 108.86(18) . . ?
N4 C12 C11 121.76(18) . . ?
C13 C12 C11 129.37(18) . . ?
C12 C13 C14 105.63(17) . . ?
C12 C13 S2 126.43(16) . . ?
C14 C13 S2 127.91(16) . . ?
N5 C14 C13 108.44(18) . . ?
N5 C14 C15 121.58(18) . . ?
C13 C14 C15 129.86(18) . . ?
C20 C16 C17 117.60(18) . . ?
C20 C16 S2 123.42(15) . . ?
C17 C16 S2 118.97(15) . . ?
C18 C17 C16 118.67(19) . . ?
N6 C18 C17 124.25(19) . . ?
N6 C19 C20 124.5(2) . . ?
C16 C20 C19 118.97(19) . . ?
N7 C22 C23 108.63(18) . . ?
N7 C22 C21 121.45(18) . . ?
C23 C22 C21 129.92(19) . . ?
C24 C23 C22 105.85(18) . . ?
C24 C23 S3 125.87(15) . . ?
C22 C23 S3 128.27(16) . . ?
N8 C24 C23 108.99(17) . . ?
N8 C24 C25 121.56(19) . . ?
C23 C24 C25 129.44(19) . . ?
C27 C26 C30 117.68(19) . . ?
C27 C26 S3 123.94(16) . . ?
C30 C26 S3 118.37(16) . . ?
C28 C27 C26 118.7(2) . . ?
N9 C28 C27 124.8(2) . . ?
N9 C29 C30 124.4(2) . . ?
C29 C30 C26 118.6(2) . . ?

loop_
_geom_bond_atom_site_label_1
_geom_bond_atom_site_label_2
_geom_bond_distance
_geom_bond_site_symmetry_2
_geom_bond_publ_flag
Cu1 N1 1.8578(18) . ?
Cu1 N8 1.8575(17) . ?
Cu2 N4 1.8909(17) . ?
Cu2 N2 1.8963(17) . ?
Cu2 N3 2.3572(19) 2_666 ?
Cu3 N5 1.8738(16) . ?
Cu3 N7 1.8765(16) . ?
S1 C3 1.751(2) . ?
S1 C6 1.774(2) . ?
S2 C13 1.747(2) . ?
S2 C16 1.771(2) . ?
S3 C23 1.753(2) . ?
S3 C26 1.762(2) . ?
N1 C2 1.339(3) . ?
N1 N2 1.388(2) . ?
N2 C4 1.331(3) . ?
N3 C9 1.329(3) . ?
N3 C8 1.336(3) . ?
N4 C12 1.341(2) . ?
N4 N5 1.380(2) . ?
N5 C14 1.339(2) . ?
N6 C19 1.337(3) . ?
N6 C18 1.339(3) . ?
N7 C22 1.336(3) . ?
N7 N8 1.382(2) . ?
N8 C24 1.343(3) . ?
N9 C28 1.331(3) . ?
N9 C29 1.339(3) . ?
C1 C2 1.489(3) . ?
C2 C3 1.393(3) . ?
C3 C4 1.400(3) . ?
C4 C5 1.493(3) . ?
C6 C7 1.381(3) . ?
C6 C10 1.389(3) . ?
C7 C8 1.382(4) . ?
C9 C10 1.387(3) . ?
C11 C12 1.491(3) . ?
C12 C13 1.399(3) . ?
C13 C14 1.403(3) . ?
C14 C15 1.486(3) . ?
C16 C20 1.387(3) . ?
C16 C17 1.398(3) . ?
C17 C18 1.384(3) . ?
C19 C20 1.379(3) . ?
C21 C22 1.488(3) . ?
C22 C23 1.396(3) . ?
C23 C24 1.388(3) . ?
C24 C25 1.494(3) . ?
C26 C27 1.388(3) . ?
C26 C30 1.397(3) . ?
C27 C28 1.377(3) . ?
C29 C30 1.377(3) . ?
